data_1531303
loop_
_publ_author_name
'Chen, Q.-W.'
'Wong, K.H.'
'Mak, C.L.'
'Zhou, Z.-Y.'
'Tang, S.-Y.'
'Zhu, T.'

_publ_section_title
;
 Properties and crystal structure of a novel silicate single crystal: Ba
 H2 Si O4
;
_journal_name_full 'Wuji Huaxue Xuebao'
_journal_page_first 45
_journal_page_last 50
_journal_volume 18
_journal_year 2002
_chemical_formula_sum 'Ba H2 O4 Si'
_chemical_name_systematic 'Ba (H2 Si O4)'
_space_group_IT_number 2
_symmetry_space_group_name_Hall '-P 1'
_symmetry_space_group_name_H-M 'P -1'
_cell_angle_alpha 89.64
_cell_angle_beta 88.785
_cell_angle_gamma 88.23
_cell_formula_units_Z 4
_cell_length_a 7.079
_cell_length_b 7.362
_cell_length_c 7.5824
_cell_volume 394.878
_citation_journal_id_ASTM WHUXEO
_cod_data_source_file Chen_WHUXEO_2002_957.cif
_cod_data_source_block H2Ba1O4Si1
_cod_original_cell_volume 394.8777
_cod_original_formula_sum 'H2 Ba1 O4 Si1'
_cod_database_code 1531303

loop_
_symmetry_equiv_pos_as_xyz
x,y,z
-x,-y,-z

loop_
_atom_site_label
_atom_site_type_symbol
_atom_site_fract_x
_atom_site_fract_y
_atom_site_fract_z
_atom_site_occupancy
_atom_site_U_iso_or_equiv
O6 O-2 0.4741 0.3398 0.4533 1 0.0
O7 O-2 0.4847 0.1805 0.1407 1 0.0
O5 O-2 0.7547 0.1089 0.364 1 0.0
O3 O-2 0.7994 0.0955 0.6986 1 0.0
Ba2 Ba+2 0.1285 0.2602 0.2912 1 0.0
Si1 Si+4 0.9262 0.2415 0.7922 1 0.0
O8 O-2 0.738 0.4352 0.2116 1 0.0
O2 O-2 0.7846 0.4076 0.8707 1 0.0
O4 O-2 0.0548 0.1567 0.9489 1 0.0
O1 O-2 0.0644 0.3389 0.6477 1 0.0
Si2 Si+4 0.6092 0.2704 0.2895 1 0.0
Ba1 Ba+2 0.4348 0.1886 0.7995 1 0.0
